data_2220432
loop_
_publ_author_name
'Wu, Jincai'
'Pan, Xiaobo'
'Wang, Lei'
'Yao, Lihui'

_publ_section_title
;2,4-Di-<i>tert</i>-butyl-6-[1-(3,5-di-<i>tert</i>-butyl-2-hydroxyphenyl)ethyl]phenyl
 4-methylbenzenesulfonate
;
_journal_coeditor_code BT2830
_journal_issue 1
_journal_name_full 'Acta Crystallographica Section E'
_journal_page_first o155
_journal_paper_doi 10.1107/S1600536808042323
_journal_volume 65
_journal_year 2009
_chemical_formula_iupac 'C37 H52 O4 S'
_chemical_formula_moiety 'C37 H52 O4 S'
_chemical_formula_sum 'C37 H52 O4 S'
_chemical_formula_weight 592.85
_chemical_name_systematic
;
2,4-Di-<i>tert</i>-butyl-6-[1-(3,5-di-<i>tert</i>-butyl-2-
hydroxyphenyl)ethyl]phenyl 4-methylbenzenesulfonate
;
_space_group_IT_number 14
_symmetry_cell_setting monoclinic
_symmetry_space_group_name_Hall '-P 2yn'
_symmetry_space_group_name_H-M 'P 1 21/n 1'
_atom_sites_solution_hydrogens geom
_atom_sites_solution_primary direct
_atom_sites_solution_secondary difmap
_audit_creation_method SHELXL-97
_cell_angle_alpha 90.00
_cell_angle_beta 107.262(3)
_cell_angle_gamma 90.00
_cell_formula_units_Z 4
_cell_length_a 13.893(2)
_cell_length_b 15.760(2)
_cell_length_c 17.525(3)
_cell_measurement_reflns_used 20154
_cell_measurement_temperature 298(2)
_cell_measurement_theta_max 25.508
_cell_measurement_theta_min 2.225
_cell_volume 3664.3(9)
_computing_cell_refinement 'SAINT (Bruker, 1997)'
_computing_data_collection 'SMART (Bruker, 1997)'
_computing_data_reduction 'SAINT (Bruker, 1997)'
_computing_molecular_graphics 'SHELXTL (Sheldrick, 2008)'
_computing_publication_material 'SHELXTL (Sheldrick, 2008)'
_computing_structure_refinement 'SHELXL97 (Sheldrick, 2008)'
_computing_structure_solution 'SHELXS97 (Sheldrick, 2008)'
_diffrn_ambient_temperature 298(2)
_diffrn_measured_fraction_theta_full 0.996
_diffrn_measured_fraction_theta_max 0.996
_diffrn_measurement_device_type 'Bruker SMART 1K CCD area-detector'
_diffrn_measurement_method '\f and \w'
_diffrn_radiation_monochromator graphite
_diffrn_radiation_source 'fine-focus sealed tube'
_diffrn_radiation_type MoK\a
_diffrn_radiation_wavelength 0.71073
_diffrn_reflns_av_R_equivalents 0.0330
_diffrn_reflns_av_sigmaI/netI 0.0340
_diffrn_reflns_limit_h_max 15
_diffrn_reflns_limit_h_min -16
_diffrn_reflns_limit_k_max 11
_diffrn_reflns_limit_k_min -18
_diffrn_reflns_limit_l_max 20
_diffrn_reflns_limit_l_min -20
_diffrn_reflns_number 18079
_diffrn_reflns_theta_full 25.00
_diffrn_reflns_theta_max 25.00
_diffrn_reflns_theta_min 2.01
_exptl_absorpt_coefficient_mu 0.122
_exptl_absorpt_correction_T_max 0.9701
_exptl_absorpt_correction_T_min 0.9619
_exptl_absorpt_correction_type multi-scan
_exptl_absorpt_process_details '(SADABS; Sheldrick, 2002)'
_exptl_crystal_colour colourless
_exptl_crystal_density_diffrn 1.075
_exptl_crystal_density_method 'not measured'
_exptl_crystal_description block
_exptl_crystal_F_000 1288
_exptl_crystal_size_max 0.32
_exptl_crystal_size_mid 0.28
_exptl_crystal_size_min 0.25
_refine_diff_density_max 0.187
_refine_diff_density_min -0.276
_refine_ls_extinction_method none
_refine_ls_goodness_of_fit_ref 1.061
_refine_ls_hydrogen_treatment constr
_refine_ls_matrix_type full
_refine_ls_number_parameters 435
_refine_ls_number_reflns 6422
_refine_ls_number_restraints 0
_refine_ls_restrained_S_all 1.061
_refine_ls_R_factor_all 0.0776
_refine_ls_R_factor_gt 0.0493
_refine_ls_shift/su_max 0.000
_refine_ls_shift/su_mean 0.000
_refine_ls_structure_factor_coef Fsqd
_refine_ls_weighting_details 'calc w=1/[\s^2^(Fo^2^)+(0.0922P)^2^] where P=(Fo^2^+2Fc^2^)/3'
_refine_ls_weighting_scheme calc
_refine_ls_wR_factor_gt 0.1448
_refine_ls_wR_factor_ref 0.1571
_reflns_number_gt 4281
_reflns_number_total 6422
_reflns_threshold_expression I>2\s(I)
_cod_data_source_file bt2830.cif
_cod_data_source_block I
_cod_original_cell_volume 3664.3(10)
_cod_original_sg_symbol_H-M 'P 21/n'
_cod_database_code 2220432
_cod_database_fobs_code 2220432

loop_
_symmetry_equiv_pos_as_xyz
'x, y, z'
'-x+1/2, y+1/2, -z+1/2'
'-x, -y, -z'
'x-1/2, -y-1/2, z-1/2'

loop_
_atom_site_type_symbol
_atom_site_label
_atom_site_fract_x
_atom_site_fract_y
_atom_site_fract_z
_atom_site_U_iso_or_equiv
_atom_site_adp_type
_atom_site_calc_flag
_atom_site_refinement_flags
_atom_site_occupancy
_atom_site_disorder_assembly
_atom_site_disorder_group
S S1 -0.12768(4) 0.86568(4) 0.82030(3) 0.0582(2) Uani d . 1 . .
O O1 -0.03328(10) 0.65695(9) 0.72763(9) 0.0660(4) Uani d . 1 . .
H H1A -0.0523 0.7046 0.7351 0.099 Uiso calc R 1 . .
O O2 -0.08263(10) 0.92862(9) 0.76869(8) 0.0560(4) Uani d . 1 . .
O O3 -0.19479(13) 0.91394(13) 0.84952(9) 0.0892(6) Uani d . 1 . .
O O4 -0.16166(11) 0.79066(10) 0.77557(8) 0.0706(5) Uani d . 1 . .
C C1 0.04851(14) 0.66320(13) 0.69863(11) 0.0495(5) Uani d . 1 . .
C C2 0.08001(15) 0.58978(13) 0.66879(13) 0.0565(5) Uani d . 1 . .
C C3 0.16357(16) 0.59769(14) 0.64116(13) 0.0604(6) Uani d . 1 . .
H H3B 0.1858 0.5496 0.6207 0.072 Uiso calc R 1 . .
C C4 0.21551(15) 0.67205(14) 0.64218(12) 0.0544(5) Uani d . 1 A .
C C5 0.18127(15) 0.74257(13) 0.67293(11) 0.0519(5) Uani d . 1 . .
H H5A 0.2153 0.7937 0.6748 0.062 Uiso calc R 1 . .
C C6 0.09822(14) 0.73996(12) 0.70110(10) 0.0456(5) Uani d . 1 . .
C C7 0.05885(14) 0.81936(12) 0.73091(11) 0.0473(5) Uani d . 1 . .
H H7A 0.0331 0.8020 0.7749 0.057 Uiso calc R 1 . .
C C8 -0.02946(14) 0.85829(12) 0.66655(11) 0.0446(5) Uani d . 1 . .
C C9 -0.04110(15) 0.84412(12) 0.58635(11) 0.0481(5) Uani d . 1 . .
H H9A 0.0024 0.8065 0.5724 0.058 Uiso calc R 1 . .
C C10 -0.11499(16) 0.88377(13) 0.52618(12) 0.0527(5) Uani d . 1 B .
C C11 -0.17554(16) 0.94102(14) 0.54969(12) 0.0600(6) Uani d . 1 . .
H H11A -0.2250 0.9687 0.5099 0.072 Uiso calc R 1 . .
C C12 -0.16794(16) 0.96036(14) 0.62890(13) 0.0583(6) Uani d . 1 . .
C C13 -0.09589(14) 0.91427(12) 0.68549(11) 0.0482(5) Uani d . 1 . .
C C14 -0.02230(15) 0.84260(14) 0.90080(11) 0.0496(5) Uani d . 1 . .
C C15 0.03200(17) 0.90683(15) 0.94664(13) 0.0648(6) Uani d . 1 . .
H H15A 0.0149 0.9632 0.9336 0.078 Uiso calc R 1 . .
C C16 0.11210(19) 0.88714(17) 1.01221(14) 0.0746(7) Uani d . 1 . .
H H16A 0.1497 0.9308 1.0425 0.089 Uiso calc R 1 . .
C C17 0.13759(18) 0.80494(18) 1.03374(13) 0.0723(7) Uani d . 1 . .
C C18 0.08153(19) 0.74164(16) 0.98730(14) 0.0748(7) Uani d . 1 . .
H H18A 0.0976 0.6853 1.0012 0.090 Uiso calc R 1 . .
C C19 0.00230(17) 0.75959(15) 0.92091(13) 0.0638(6) Uani d . 1 . .
H H19A -0.0343 0.7159 0.8899 0.077 Uiso calc R 1 . .
C C20 0.02661(19) 0.50438(15) 0.66815(19) 0.0798(8) Uani d . 1 . .
C C21 0.0425(2) 0.47584(19) 0.7540(2) 0.1130(11) Uani d . 1 . .
H H21A 0.0166 0.5182 0.7820 0.169 Uiso calc R 1 . .
H H21B 0.1132 0.4681 0.7799 0.169 Uiso calc R 1 . .
H H21C 0.0078 0.4232 0.7542 0.169 Uiso calc R 1 . .
C C22 -0.0861(2) 0.51147(19) 0.6233(2) 0.1080(11) Uani d . 1 . .
H H22A -0.1164 0.5532 0.6488 0.162 Uiso calc R 1 . .
H H22B -0.1179 0.4575 0.6239 0.162 Uiso calc R 1 . .
H H22C -0.0944 0.5281 0.5690 0.162 Uiso calc R 1 . .
C C23 0.0693(2) 0.43513(19) 0.6248(3) 0.1288(14) Uani d . 1 . .
H H23A 0.1398 0.4277 0.6515 0.193 Uiso calc R 1 . .
H H23B 0.0600 0.4520 0.5705 0.193 Uiso calc R 1 . .
H H23C 0.0345 0.3827 0.6256 0.193 Uiso calc R 1 . .
C C24 0.30546(19) 0.67786(16) 0.60915(15) 0.0708(7) Uani d . 1 . .
C C25 0.2779(13) 0.7341(10) 0.5397(10) 0.201(11) Uani d P 0.530(15) A 1
H H25A 0.2208 0.7110 0.4998 0.402 Uiso calc PR 0.530(15) A 1
H H25B 0.3337 0.7391 0.5183 0.402 Uiso calc PR 0.530(15) A 1
H H25C 0.2611 0.7891 0.5555 0.402 Uiso calc PR 0.530(15) A 1
C C26 0.3269(9) 0.5914(4) 0.5741(8) 0.113(4) Uani d P 0.530(15) A 1
H H26A 0.2690 0.5748 0.5312 0.227 Uiso calc PR 0.530(15) A 1
H H26B 0.3409 0.5489 0.6152 0.227 Uiso calc PR 0.530(15) A 1
H H26C 0.3840 0.5972 0.5543 0.227 Uiso calc PR 0.530(15) A 1
C C27 0.3962(6) 0.7038(15) 0.6763(8) 0.184(10) Uani d P 0.530(15) A 1
H H27A 0.4178 0.6571 0.7125 0.369 Uiso calc PR 0.530(15) A 1
H H27B 0.3790 0.7510 0.7044 0.369 Uiso calc PR 0.530(15) A 1
H H27C 0.4497 0.7200 0.6550 0.369 Uiso calc PR 0.530(15) A 1
C C25' 0.2691(10) 0.6693(12) 0.5187(6) 0.167(10) Uani d P 0.470(15) A 2
H H25D 0.2003 0.6505 0.5022 0.335 Uiso calc PR 0.470(15) A 2
H H25E 0.3103 0.6287 0.5020 0.335 Uiso calc PR 0.470(15) A 2
H H25F 0.2738 0.7233 0.4947 0.335 Uiso calc PR 0.470(15) A 2
C C26' 0.3858(8) 0.6148(10) 0.6495(12) 0.149(9) Uani d P 0.470(15) A 2
H H26D 0.3668 0.5594 0.6273 0.298 Uiso calc PR 0.470(15) A 2
H H26E 0.3934 0.6138 0.7057 0.298 Uiso calc PR 0.470(15) A 2
H H26F 0.4486 0.6310 0.6412 0.298 Uiso calc PR 0.470(15) A 2
C C27' 0.3555(8) 0.7668(5) 0.6201(8) 0.104(4) Uani d P 0.470(15) A 2
H H27D 0.3206 0.8028 0.5764 0.209 Uiso calc PR 0.470(15) A 2
H H27E 0.4247 0.7616 0.6213 0.209 Uiso calc PR 0.470(15) A 2
H H27F 0.3520 0.7912 0.6694 0.209 Uiso calc PR 0.470(15) A 2
C C28 -0.12671(18) 0.86591(15) 0.43838(12) 0.0649(6) Uani d . 1 . .
C C29 -0.0325(5) 0.8900(7) 0.4209(3) 0.121(4) Uani d P 0.615(11) B 1
H H29A -0.0310 0.9504 0.4142 0.242 Uiso calc PR 0.615(11) B 1
H H29B -0.0298 0.8625 0.3727 0.242 Uiso calc PR 0.615(11) B 1
H H29C 0.0244 0.8729 0.4644 0.242 Uiso calc PR 0.615(11) B 1
C C30 -0.2182(5) 0.9135(5) 0.3822(3) 0.112(4) Uani d P 0.615(11) B 1
H H30D -0.2298 0.8937 0.3284 0.224 Uiso calc PR 0.615(11) B 1
H H30A -0.2045 0.9733 0.3845 0.224 Uiso calc PR 0.615(11) B 1
H H30B -0.2769 0.9030 0.3990 0.224 Uiso calc PR 0.615(11) B 1
C C31 -0.1505(8) 0.7724(4) 0.4254(4) 0.115(3) Uani d P 0.615(11) B 1
H H31A -0.2184 0.7621 0.4260 0.230 Uiso calc PR 0.615(11) B 1
H H31B -0.1047 0.7402 0.4672 0.230 Uiso calc PR 0.615(11) B 1
H H31C -0.1435 0.7554 0.3747 0.230 Uiso calc PR 0.615(11) B 1
C C29' -0.1198(11) 0.9495(6) 0.3951(5) 0.113(5) Uani d P 0.385(11) B 2
H H29D -0.1734 0.9866 0.3979 0.225 Uiso calc PR 0.385(11) B 2
H H29E -0.1254 0.9379 0.3402 0.225 Uiso calc PR 0.385(11) B 2
H H29F -0.0561 0.9762 0.4203 0.225 Uiso calc PR 0.385(11) B 2
C C30' -0.2196(15) 0.8198(14) 0.3989(6) 0.195(12) Uani d P 0.385(11) B 2
H H30E -0.2764 0.8506 0.4052 0.389 Uiso calc PR 0.385(11) B 2
H H30F -0.2172 0.7646 0.4226 0.389 Uiso calc PR 0.385(11) B 2
H H30G -0.2262 0.8138 0.3431 0.389 Uiso calc PR 0.385(11) B 2
C C31' -0.0357(13) 0.8070(12) 0.4275(5) 0.145(7) Uani d P 0.385(11) B 2
H H31D -0.0493 0.7486 0.4360 0.289 Uiso calc PR 0.385(11) B 2
H H31E 0.0266 0.8237 0.4657 0.289 Uiso calc PR 0.385(11) B 2
H H31F -0.0305 0.8139 0.3745 0.289 Uiso calc PR 0.385(11) B 2
C C32 -0.2354(2) 1.02994(19) 0.64732(17) 0.0883(9) Uani d . 1 . .
C C33 -0.2761(3) 1.0877(3) 0.5742(2) 0.165(2) Uani d . 1 . .
H H33A -0.3177 1.1311 0.5864 0.247 Uiso calc R 1 . .
H H33B -0.3153 1.0546 0.5298 0.247 Uiso calc R 1 . .
H H33C -0.2207 1.1135 0.5607 0.247 Uiso calc R 1 . .
C C34 -0.3234(2) 0.9887(3) 0.6664(2) 0.1381(15) Uani d . 1 . .
H H34A -0.3659 1.0318 0.6780 0.207 Uiso calc R 1 . .
H H34B -0.2991 0.9523 0.7119 0.207 Uiso calc R 1 . .
H H34C -0.3614 0.9559 0.6213 0.207 Uiso calc R 1 . .
C C35 -0.1797(3) 1.0870(2) 0.7152(2) 0.1520(17) Uani d . 1 . .
H H35A -0.2250 1.1293 0.7241 0.228 Uiso calc R 1 . .
H H35B -0.1249 1.1142 0.7020 0.228 Uiso calc R 1 . .
H H35C -0.1537 1.0538 0.7629 0.228 Uiso calc R 1 . .
C C36 0.13897(16) 0.88649(14) 0.76382(14) 0.0673(6) Uani d . 1 . .
H H36A 0.1091 0.9345 0.7818 0.101 Uiso calc R 1 . .
H H36B 0.1673 0.9041 0.7226 0.101 Uiso calc R 1 . .
H H36C 0.1912 0.8633 0.8078 0.101 Uiso calc R 1 . .
C C37 0.2241(2) 0.7836(2) 1.10578(17) 0.1190(12) Uani d . 1 . .
H H37A 0.2303 0.7231 1.1114 0.178 Uiso calc R 1 . .
H H37B 0.2122 0.8074 1.1526 0.178 Uiso calc R 1 . .
H H37C 0.2853 0.8067 1.0995 0.178 Uiso calc R 1 . .

loop_
_atom_site_aniso_label
_atom_site_aniso_U_11
_atom_site_aniso_U_22
_atom_site_aniso_U_33
_atom_site_aniso_U_12
_atom_site_aniso_U_13
_atom_site_aniso_U_23
S1 0.0529(3) 0.0830(5) 0.0432(3) 0.0073(3) 0.0212(2) 0.0026(3)
O1 0.0584(9) 0.0631(10) 0.0872(11) -0.0002(7) 0.0381(8) -0.0085(8)
O2 0.0696(9) 0.0589(9) 0.0458(7) 0.0095(7) 0.0269(7) -0.0021(6)
O3 0.0729(10) 0.1432(17) 0.0623(10) 0.0428(10) 0.0366(9) 0.0113(10)
O4 0.0677(10) 0.0892(12) 0.0520(9) -0.0206(8) 0.0135(8) -0.0033(8)
C1 0.0447(11) 0.0573(13) 0.0483(11) 0.0084(9) 0.0165(9) 0.0009(9)
C2 0.0515(12) 0.0550(13) 0.0647(13) 0.0076(10) 0.0199(10) -0.0038(10)
C3 0.0670(14) 0.0532(14) 0.0674(14) 0.0132(11) 0.0298(12) -0.0062(11)
C4 0.0554(12) 0.0608(14) 0.0536(12) 0.0128(10) 0.0262(10) 0.0066(10)
C5 0.0558(12) 0.0528(13) 0.0522(12) 0.0065(9) 0.0237(10) 0.0053(9)
C6 0.0477(10) 0.0506(12) 0.0398(10) 0.0088(9) 0.0148(9) 0.0015(8)
C7 0.0511(11) 0.0501(12) 0.0420(10) 0.0069(9) 0.0158(9) -0.0015(9)
C8 0.0483(11) 0.0445(11) 0.0437(11) 0.0027(8) 0.0176(9) 0.0000(8)
C9 0.0552(12) 0.0479(12) 0.0442(11) 0.0043(9) 0.0192(9) -0.0031(9)
C10 0.0602(12) 0.0543(13) 0.0459(11) -0.0002(10) 0.0193(10) 0.0049(9)
C11 0.0600(13) 0.0702(15) 0.0490(12) 0.0160(11) 0.0148(10) 0.0140(10)
C12 0.0623(13) 0.0631(14) 0.0562(13) 0.0179(11) 0.0278(11) 0.0134(10)
C13 0.0570(12) 0.0524(12) 0.0400(10) 0.0059(9) 0.0215(9) -0.0001(9)
C14 0.0541(11) 0.0599(14) 0.0394(10) 0.0031(10) 0.0212(9) -0.0012(9)
C15 0.0745(15) 0.0609(15) 0.0578(13) 0.0039(12) 0.0177(12) -0.0068(11)
C16 0.0768(16) 0.0788(18) 0.0601(15) -0.0001(13) 0.0081(13) -0.0181(13)
C17 0.0730(15) 0.0880(19) 0.0522(13) 0.0146(14) 0.0129(12) -0.0052(13)
C18 0.0925(18) 0.0661(16) 0.0597(15) 0.0127(14) 0.0131(14) 0.0066(12)
C19 0.0744(15) 0.0620(15) 0.0535(13) -0.0027(11) 0.0168(12) -0.0002(11)
C20 0.0681(15) 0.0557(15) 0.125(2) -0.0031(11) 0.0424(16) -0.0167(15)
C21 0.110(2) 0.075(2) 0.168(3) -0.0019(17) 0.062(2) 0.028(2)
C22 0.0727(17) 0.094(2) 0.159(3) -0.0192(15) 0.0376(19) -0.045(2)
C23 0.110(2) 0.070(2) 0.226(4) -0.0109(17) 0.079(3) -0.055(2)
C24 0.0775(16) 0.0733(17) 0.0801(17) 0.0113(13) 0.0518(14) 0.0063(13)
C25 0.28(2) 0.192(13) 0.220(19) 0.124(14) 0.219(18) 0.136(13)
C26 0.130(7) 0.097(5) 0.157(9) 0.036(5) 0.111(7) 0.021(5)
C27 0.069(5) 0.35(3) 0.165(10) -0.054(10) 0.075(6) -0.077(15)
C25' 0.164(12) 0.27(2) 0.106(8) -0.091(15) 0.100(9) -0.078(12)
C26' 0.094(7) 0.170(11) 0.22(2) 0.069(8) 0.100(11) 0.106(14)
C27' 0.109(7) 0.101(6) 0.141(10) -0.029(5) 0.095(7) -0.023(5)
C28 0.0802(16) 0.0712(16) 0.0409(12) 0.0019(12) 0.0142(11) -0.0007(10)
C29 0.114(5) 0.210(12) 0.058(3) -0.048(7) 0.054(3) -0.026(5)
C30 0.126(6) 0.154(7) 0.045(2) 0.044(5) 0.007(3) 0.016(3)
C31 0.194(9) 0.091(4) 0.052(3) -0.003(4) 0.024(4) -0.030(3)
C29' 0.181(17) 0.108(7) 0.062(5) -0.003(7) 0.056(7) 0.017(4)
C30' 0.233(18) 0.28(3) 0.056(6) -0.18(2) 0.016(9) -0.015(11)
C31' 0.225(15) 0.164(13) 0.063(5) 0.077(12) 0.069(7) 0.002(6)
C32 0.099(2) 0.100(2) 0.0807(18) 0.0581(17) 0.0498(16) 0.0325(16)
C33 0.230(5) 0.167(4) 0.133(3) 0.152(4) 0.110(3) 0.081(3)
C34 0.095(2) 0.196(4) 0.145(3) 0.067(2) 0.069(2) 0.044(3)
C35 0.209(4) 0.106(3) 0.141(3) 0.082(3) 0.053(3) -0.027(2)
C36 0.0584(13) 0.0668(15) 0.0723(15) 0.0026(11) 0.0125(12) -0.0159(12)
C37 0.107(2) 0.146(3) 0.0741(19) 0.041(2) -0.0190(17) -0.0131(19)

loop_
_atom_type_symbol
_atom_type_description
_atom_type_scat_dispersion_real
_atom_type_scat_dispersion_imag
_atom_type_scat_source
C C 0.0033 0.0016 'International Tables Vol C Tables 4.2.6.8 and 6.1.1.4'
H H 0.0000 0.0000 'International Tables Vol C Tables 4.2.6.8 and 6.1.1.4'
O O 0.0106 0.0060 'International Tables Vol C Tables 4.2.6.8 and 6.1.1.4'
S S 0.1246 0.1234 'International Tables Vol C Tables 4.2.6.8 and 6.1.1.4'

loop_
_geom_angle_atom_site_label_1
_geom_angle_atom_site_label_2
_geom_angle_atom_site_label_3
_geom_angle_site_symmetry_1
_geom_angle_site_symmetry_3
_geom_angle
_geom_angle_publ_flag
O3 S1 O4 . . 120.11(11) ?
O3 S1 O2 . . 106.49(10) ?
O4 S1 O2 . . 109.14(8) ?
O3 S1 C14 . . 107.78(9) ?
O4 S1 C14 . . 109.56(10) ?
O2 S1 C14 . . 102.28(9) ?
C1 O1 H1A . . 109.5 ?
C13 O2 S1 . . 121.80(12) ?
O1 C1 C6 . . 120.51(17) ?
O1 C1 C2 . . 117.64(18) ?
C6 C1 C2 . . 121.83(18) ?
C3 C2 C1 . . 116.4(2) ?
C3 C2 C20 . . 121.87(19) ?
C1 C2 C20 . . 121.75(19) ?
C4 C3 C2 . . 124.19(19) ?
C4 C3 H3B . . 117.9 ?
C2 C3 H3B . . 117.9 ?
C3 C4 C5 . . 116.85(18) ?
C3 C4 C24 . . 122.12(19) ?
C5 C4 C24 . . 121.0(2) ?
C4 C5 C6 . . 122.4(2) ?
C4 C5 H5A . . 118.8 ?
C6 C5 H5A . . 118.8 ?
C5 C6 C1 . . 118.35(18) ?
C5 C6 C7 . . 121.44(18) ?
C1 C6 C7 . . 120.16(16) ?
C6 C7 C36 . . 113.96(16) ?
C6 C7 C8 . . 111.68(15) ?
C36 C7 C8 . . 109.75(17) ?
C6 C7 H7A . . 107.0 ?
C36 C7 H7A . . 107.0 ?
C8 C7 H7A . . 107.0 ?
C9 C8 C13 . . 117.40(17) ?
C9 C8 C7 . . 120.74(16) ?
C13 C8 C7 . . 121.66(16) ?
C10 C9 C8 . . 122.53(18) ?
C10 C9 H9A . . 118.7 ?
C8 C9 H9A . . 118.7 ?
C11 C10 C9 . . 116.66(18) ?
C11 C10 C28 . . 122.07(19) ?
C9 C10 C28 . . 121.25(18) ?
C10 C11 C12 . . 124.64(19) ?
C10 C11 H11A . . 117.7 ?
C12 C11 H11A . . 117.7 ?
C13 C12 C11 . . 115.01(18) ?
C13 C12 C32 . . 125.37(19) ?
C11 C12 C32 . . 119.61(19) ?
C8 C13 C12 . . 123.54(17) ?
C8 C13 O2 . . 116.77(16) ?
C12 C13 O2 . . 119.52(16) ?
C15 C14 C19 . . 120.1(2) ?
C15 C14 S1 . . 120.26(17) ?
C19 C14 S1 . . 119.49(16) ?
C14 C15 C16 . . 119.4(2) ?
C14 C15 H15A . . 120.3 ?
C16 C15 H15A . . 120.3 ?
C17 C16 C15 . . 121.6(2) ?
C17 C16 H16A . . 119.2 ?
C15 C16 H16A . . 119.2 ?
C16 C17 C18 . . 118.0(2) ?
C16 C17 C37 . . 121.5(3) ?
C18 C17 C37 . . 120.5(3) ?
C19 C18 C17 . . 121.6(2) ?
C19 C18 H18A . . 119.2 ?
C17 C18 H18A . . 119.2 ?
C14 C19 C18 . . 119.4(2) ?
C14 C19 H19A . . 120.3 ?
C18 C19 H19A . . 120.3 ?
C21 C20 C22 . . 110.8(3) ?
C21 C20 C2 . . 108.9(2) ?
C22 C20 C2 . . 110.9(2) ?
C21 C20 C23 . . 108.2(3) ?
C22 C20 C23 . . 106.4(2) ?
C2 C20 C23 . . 111.6(2) ?
C20 C21 H21A . . 109.5 ?
C20 C21 H21B . . 109.5 ?
H21A C21 H21B . . 109.5 ?
C20 C21 H21C . . 109.5 ?
H21A C21 H21C . . 109.5 ?
H21B C21 H21C . . 109.5 ?
C20 C22 H22A . . 109.5 ?
C20 C22 H22B . . 109.5 ?
H22A C22 H22B . . 109.5 ?
C20 C22 H22C . . 109.5 ?
H22A C22 H22C . . 109.5 ?
H22B C22 H22C . . 109.5 ?
C20 C23 H23A . . 109.5 ?
C20 C23 H23B . . 109.5 ?
H23A C23 H23B . . 109.5 ?
C20 C23 H23C . . 109.5 ?
H23A C23 H23C . . 109.5 ?
H23B C23 H23C . . 109.5 ?
C25 C24 C27 . . 116.0(10) ?
C26' C24 C25' . . 113.7(9) ?
C25 C24 C4 . . 108.1(5) ?
C27 C24 C4 . . 108.0(3) ?
C26' C24 C4 . . 111.0(3) ?
C25' C24 C4 . . 109.5(5) ?
C26' C24 C27' . . 107.2(6) ?
C25' C24 C27' . . 102.0(6) ?
C4 C24 C27' . . 113.2(3) ?
C25 C24 C26 . . 103.6(6) ?
C27 C24 C26 . . 109.4(7) ?
C4 C24 C26 . . 111.7(3) ?
C27' C24 C26 . . 135.1(4) ?
C24 C25 H25A . . 109.5 ?
C24 C25 H25B . . 109.5 ?
H25A C25 H25B . . 109.5 ?
C24 C25 H25C . . 109.5 ?
H25A C25 H25C . . 109.5 ?
H25B C25 H25C . . 109.5 ?
C24 C26 H26A . . 109.5 ?
C24 C26 H26B . . 109.5 ?
H26A C26 H26B . . 109.5 ?
C24 C26 H26C . . 109.5 ?
H26A C26 H26C . . 109.5 ?
H26B C26 H26C . . 109.5 ?
C24 C27 H27A . . 109.5 ?
C24 C27 H27B . . 109.5 ?
H27A C27 H27B . . 109.5 ?
C24 C27 H27C . . 109.5 ?
H27A C27 H27C . . 109.5 ?
H27B C27 H27C . . 109.5 ?
C24 C25' H25D . . 109.5 ?
C24 C25' H25E . . 109.5 ?
H25D C25' H25E . . 109.5 ?
C24 C25' H25F . . 109.5 ?
H25D C25' H25F . . 109.5 ?
H25E C25' H25F . . 109.5 ?
C24 C26' H26D . . 109.5 ?
C24 C26' H26E . . 109.5 ?
H26D C26' H26E . . 109.5 ?
C24 C26' H26F . . 109.5 ?
H26D C26' H26F . . 109.5 ?
H26E C26' H26F . . 109.5 ?
C24 C27' H27D . . 109.5 ?
C24 C27' H27E . . 109.5 ?
H27D C27' H27E . . 109.5 ?
C24 C27' H27F . . 109.5 ?
H27D C27' H27F . . 109.5 ?
H27E C27' H27F . . 109.5 ?
C30' C28 C29 . . 137.7(6) ?
C30' C28 C31 . . 47.4(9) ?
C29 C28 C31 . . 112.7(5) ?
C30' C28 C10 . . 112.5(5) ?
C29 C28 C10 . . 109.0(3) ?
C31 C28 C10 . . 106.6(3) ?
C30' C28 C29' . . 111.6(9) ?
C29 C28 C29' . . 59.2(5) ?
C31 C28 C29' . . 143.5(4) ?
C10 C28 C29' . . 109.6(3) ?
C30' C28 C30 . . 59.9(9) ?
C29 C28 C30 . . 110.7(4) ?
C31 C28 C30 . . 105.9(4) ?
C10 C28 C30 . . 111.9(2) ?
C29' C28 C30 . . 55.4(5) ?
C30' C28 C31' . . 105.6(10) ?
C29 C28 C31' . . 49.9(6) ?
C31 C28 C31' . . 64.4(7) ?
C10 C28 C31' . . 111.7(4) ?
C29' C28 C31' . . 105.5(7) ?
C30 C28 C31' . . 136.2(4) ?
C28 C29 H29A . . 109.5 ?
C28 C29 H29B . . 109.5 ?
H29A C29 H29B . . 109.5 ?
C28 C29 H29C . . 109.5 ?
H29A C29 H29C . . 109.5 ?
H29B C29 H29C . . 109.5 ?
C28 C30 H30D . . 109.5 ?
C28 C30 H30A . . 109.5 ?
H30D C30 H30A . . 109.5 ?
C28 C30 H30B . . 109.5 ?
H30D C30 H30B . . 109.5 ?
H30A C30 H30B . . 109.5 ?
C28 C31 H31A . . 109.5 ?
C28 C31 H31B . . 109.5 ?
H31A C31 H31B . . 109.5 ?
C28 C31 H31C . . 109.5 ?
H31A C31 H31C . . 109.5 ?
H31B C31 H31C . . 109.5 ?
C28 C29' H29D . . 109.5 ?
C28 C29' H29E . . 109.5 ?
H29D C29' H29E . . 109.5 ?
C28 C29' H29F . . 109.5 ?
H29D C29' H29F . . 109.5 ?
H29E C29' H29F . . 109.5 ?
C28 C30' H30E . . 109.5 ?
C28 C30' H30F . . 109.5 ?
H30E C30' H30F . . 109.5 ?
C28 C30' H30G . . 109.5 ?
H30E C30' H30G . . 109.5 ?
H30F C30' H30G . . 109.5 ?
C28 C31' H31D . . 109.5 ?
C28 C31' H31E . . 109.5 ?
H31D C31' H31E . . 109.5 ?
C28 C31' H31F . . 109.5 ?
H31D C31' H31F . . 109.5 ?
H31E C31' H31F . . 109.5 ?
C34 C32 C35 . . 110.0(3) ?
C34 C32 C33 . . 108.6(3) ?
C35 C32 C33 . . 106.3(3) ?
C34 C32 C12 . . 108.9(3) ?
C35 C32 C12 . . 112.9(2) ?
C33 C32 C12 . . 110.1(2) ?
C32 C33 H33A . . 109.5 ?
C32 C33 H33B . . 109.5 ?
H33A C33 H33B . . 109.5 ?
C32 C33 H33C . . 109.5 ?
H33A C33 H33C . . 109.5 ?
H33B C33 H33C . . 109.5 ?
C32 C34 H34A . . 109.5 ?
C32 C34 H34B . . 109.5 ?
H34A C34 H34B . . 109.5 ?
C32 C34 H34C . . 109.5 ?
H34A C34 H34C . . 109.5 ?
H34B C34 H34C . . 109.5 ?
C32 C35 H35A . . 109.5 ?
C32 C35 H35B . . 109.5 ?
H35A C35 H35B . . 109.5 ?
C32 C35 H35C . . 109.5 ?
H35A C35 H35C . . 109.5 ?
H35B C35 H35C . . 109.5 ?
C7 C36 H36A . . 109.5 ?
C7 C36 H36B . . 109.5 ?
H36A C36 H36B . . 109.5 ?
C7 C36 H36C . . 109.5 ?
H36A C36 H36C . . 109.5 ?
H36B C36 H36C . . 109.5 ?
C17 C37 H37A . . 109.5 ?
C17 C37 H37B . . 109.5 ?
H37A C37 H37B . . 109.5 ?
C17 C37 H37C . . 109.5 ?
H37A C37 H37C . . 109.5 ?
H37B C37 H37C . . 109.5 ?

loop_
_geom_bond_atom_site_label_1
_geom_bond_atom_site_label_2
_geom_bond_site_symmetry_2
_geom_bond_distance
_geom_bond_publ_flag
S1 O3 . 1.4118(15) ?
S1 O4 . 1.4197(16) ?
S1 O2 . 1.5905(14) ?
S1 C14 . 1.744(2) ?
O1 C1 . 1.379(2) ?
O1 H1A . 0.8200 ?
O2 C13 . 1.432(2) ?
C1 C6 . 1.387(3) ?
C1 C2 . 1.393(3) ?
C2 C3 . 1.390(3) ?
C2 C20 . 1.535(3) ?
C3 C4 . 1.374(3) ?
C3 H3B . 0.9300 ?
C4 C5 . 1.380(3) ?
C4 C24 . 1.528(3) ?
C5 C6 . 1.384(3) ?
C5 H5A . 0.9300 ?
C6 C7 . 1.519(3) ?
C7 C36 . 1.520(3) ?
C7 C8 . 1.527(3) ?
C7 H7A . 0.9800 ?
C8 C9 . 1.384(3) ?
C8 C13 . 1.386(3) ?
C9 C10 . 1.383(3) ?
C9 H9A . 0.9300 ?
C10 C11 . 1.377(3) ?
C10 C28 . 1.525(3) ?
C11 C12 . 1.394(3) ?
C11 H11A . 0.9300 ?
C12 C13 . 1.387(3) ?
C12 C32 . 1.538(3) ?
C14 C15 . 1.371(3) ?
C14 C19 . 1.371(3) ?
C15 C16 . 1.377(3) ?
C15 H15A . 0.9300 ?
C16 C17 . 1.366(3) ?
C16 H16A . 0.9300 ?
C17 C18 . 1.374(3) ?
C17 C37 . 1.501(3) ?
C18 C19 . 1.373(3) ?
C18 H18A . 0.9300 ?
C19 H19A . 0.9300 ?
C20 C21 . 1.522(4) ?
C20 C22 . 1.533(4) ?
C20 C23 . 1.544(4) ?
C21 H21A . 0.9600 ?
C21 H21B . 0.9600 ?
C21 H21C . 0.9600 ?
C22 H22A . 0.9600 ?
C22 H22B . 0.9600 ?
C22 H22C . 0.9600 ?
C23 H23A . 0.9600 ?
C23 H23B . 0.9600 ?
C23 H23C . 0.9600 ?
C24 C25 . 1.461(9) ?
C24 C27 . 1.504(9) ?
C24 C26' . 1.505(8) ?
C24 C25' . 1.521(10) ?
C24 C27' . 1.552(7) ?
C24 C26 . 1.560(7) ?
C25 H25A . 0.9600 ?
C25 H25B . 0.9600 ?
C25 H25C . 0.9600 ?
C26 H26A . 0.9600 ?
C26 H26B . 0.9600 ?
C26 H26C . 0.9600 ?
C27 H27A . 0.9600 ?
C27 H27B . 0.9600 ?
C27 H27C . 0.9600 ?
C25' H25D . 0.9600 ?
C25' H25E . 0.9600 ?
C25' H25F . 0.9600 ?
C26' H26D . 0.9600 ?
C26' H26E . 0.9600 ?
C26' H26F . 0.9600 ?
C27' H27D . 0.9600 ?
C27' H27E . 0.9600 ?
C27' H27F . 0.9600 ?
C28 C30' . 1.464(11) ?
C28 C29 . 1.480(5) ?
C28 C31 . 1.513(7) ?
C28 C29' . 1.537(8) ?
C28 C30 . 1.551(5) ?
C28 C31' . 1.625(11) ?
C29 H29A . 0.9600 ?
C29 H29B . 0.9600 ?
C29 H29C . 0.9600 ?
C30 H30D . 0.9600 ?
C30 H30A . 0.9600 ?
C30 H30B . 0.9600 ?
C31 H31A . 0.9600 ?
C31 H31B . 0.9600 ?
C31 H31C . 0.9600 ?
C29' H29D . 0.9600 ?
C29' H29E . 0.9600 ?
C29' H29F . 0.9600 ?
C30' H30E . 0.9600 ?
C30' H30F . 0.9600 ?
C30' H30G . 0.9600 ?
C31' H31D . 0.9600 ?
C31' H31E . 0.9600 ?
C31' H31F . 0.9600 ?
C32 C34 . 1.507(4) ?
C32 C35 . 1.509(5) ?
C32 C33 . 1.537(4) ?
C33 H33A . 0.9600 ?
C33 H33B . 0.9600 ?
C33 H33C . 0.9600 ?
C34 H34A . 0.9600 ?
C34 H34B . 0.9600 ?
C34 H34C . 0.9600 ?
C35 H35A . 0.9600 ?
C35 H35B . 0.9600 ?
C35 H35C . 0.9600 ?
C36 H36A . 0.9600 ?
C36 H36B . 0.9600 ?
C36 H36C . 0.9600 ?
C37 H37A . 0.9600 ?
C37 H37B . 0.9600 ?
C37 H37C . 0.9600 ?

loop_
_geom_hbond_atom_site_label_D
_geom_hbond_atom_site_label_H
_geom_hbond_atom_site_label_A
_geom_hbond_site_symmetry_A
_geom_hbond_distance_DH
_geom_hbond_distance_HA
_geom_hbond_distance_DA
_geom_hbond_angle_DHA
O1 H1A O4 . 0.82 2.30 3.036(2) 149.7

loop_
_geom_torsion_atom_site_label_1
_geom_torsion_atom_site_label_2
_geom_torsion_atom_site_label_3
_geom_torsion_atom_site_label_4
_geom_torsion_site_symmetry_1
_geom_torsion_site_symmetry_2
_geom_torsion_site_symmetry_3
_geom_torsion_site_symmetry_4
_geom_torsion
_geom_torsion_publ_flag
O3 S1 O2 C13 . . . . -119.82(15) ?
O4 S1 O2 C13 . . . . 11.22(16) ?
C14 S1 O2 C13 . . . . 127.21(14) ?
O1 C1 C2 C3 . . . . -178.99(18) ?
C6 C1 C2 C3 . . . . -0.4(3) ?
O1 C1 C2 C20 . . . . -0.3(3) ?
C6 C1 C2 C20 . . . . 178.3(2) ?
C1 C2 C3 C4 . . . . 0.4(3) ?
C20 C2 C3 C4 . . . . -178.4(2) ?
C2 C3 C4 C5 . . . . 0.1(3) ?
C2 C3 C4 C24 . . . . -178.5(2) ?
C3 C4 C5 C6 . . . . -0.5(3) ?
C24 C4 C5 C6 . . . . 178.05(19) ?
C4 C5 C6 C1 . . . . 0.5(3) ?
C4 C5 C6 C7 . . . . -176.95(17) ?
O1 C1 C6 C5 . . . . 178.56(17) ?
C2 C1 C6 C5 . . . . 0.0(3) ?
O1 C1 C6 C7 . . . . -4.0(3) ?
C2 C1 C6 C7 . . . . 177.45(17) ?
C5 C6 C7 C36 . . . . -27.5(3) ?
C1 C6 C7 C36 . . . . 155.09(19) ?
C5 C6 C7 C8 . . . . 97.5(2) ?
C1 C6 C7 C8 . . . . -79.8(2) ?
C6 C7 C8 C9 . . . . -24.8(3) ?
C36 C7 C8 C9 . . . . 102.6(2) ?
C6 C7 C8 C13 . . . . 160.55(17) ?
C36 C7 C8 C13 . . . . -72.1(2) ?
C13 C8 C9 C10 . . . . 0.4(3) ?
C7 C8 C9 C10 . . . . -174.48(18) ?
C8 C9 C10 C11 . . . . 2.1(3) ?
C8 C9 C10 C28 . . . . -179.19(19) ?
C9 C10 C11 C12 . . . . -0.8(3) ?
C28 C10 C11 C12 . . . . -179.6(2) ?
C10 C11 C12 C13 . . . . -2.8(3) ?
C10 C11 C12 C32 . . . . 175.9(2) ?
C9 C8 C13 C12 . . . . -4.5(3) ?
C7 C8 C13 C12 . . . . 170.40(19) ?
C9 C8 C13 O2 . . . . -179.71(16) ?
C7 C8 C13 O2 . . . . -4.9(3) ?
C11 C12 C13 C8 . . . . 5.5(3) ?
C32 C12 C13 C8 . . . . -173.1(2) ?
C11 C12 C13 O2 . . . . -179.38(18) ?
C32 C12 C13 O2 . . . . 2.0(3) ?
S1 O2 C13 C8 . . . . -82.7(2) ?
S1 O2 C13 C12 . . . . 101.8(2) ?
O3 S1 C14 C15 . . . . -56.30(19) ?
O4 S1 C14 C15 . . . . 171.40(16) ?
O2 S1 C14 C15 . . . . 55.71(17) ?
O3 S1 C14 C19 . . . . 119.77(18) ?
O4 S1 C14 C19 . . . . -12.53(19) ?
O2 S1 C14 C19 . . . . -128.22(16) ?
C19 C14 C15 C16 . . . . 0.9(3) ?
S1 C14 C15 C16 . . . . 176.94(17) ?
C14 C15 C16 C17 . . . . -1.4(4) ?
C15 C16 C17 C18 . . . . 0.8(4) ?
C15 C16 C17 C37 . . . . -179.3(3) ?
C16 C17 C18 C19 . . . . 0.2(4) ?
C37 C17 C18 C19 . . . . -179.7(3) ?
C15 C14 C19 C18 . . . . 0.1(3) ?
S1 C14 C19 C18 . . . . -175.96(17) ?
C17 C18 C19 C14 . . . . -0.7(4) ?
C3 C2 C20 C21 . . . . 112.6(3) ?
C1 C2 C20 C21 . . . . -66.1(3) ?
C3 C2 C20 C22 . . . . -125.2(2) ?
C1 C2 C20 C22 . . . . 56.1(3) ?
C3 C2 C20 C23 . . . . -6.8(4) ?
C1 C2 C20 C23 . . . . 174.5(3) ?
C3 C4 C24 C25 . . . . 114.6(10) ?
C5 C4 C24 C25 . . . . -63.9(10) ?
C3 C4 C24 C27 . . . . -119.2(10) ?
C5 C4 C24 C27 . . . . 62.3(10) ?
C3 C4 C24 C26' . . . . -56.7(10) ?
C5 C4 C24 C26' . . . . 124.9(10) ?
C3 C4 C24 C25' . . . . 69.7(8) ?
C5 C4 C24 C25' . . . . -108.8(8) ?
C3 C4 C24 C27' . . . . -177.3(7) ?
C5 C4 C24 C27' . . . . 4.2(7) ?
C3 C4 C24 C26 . . . . 1.2(7) ?
C5 C4 C24 C26 . . . . -177.3(6) ?
C11 C10 C28 C30' . . . . -70.0(12) ?
C9 C10 C28 C30' . . . . 111.4(12) ?
C11 C10 C28 C29 . . . . 118.1(5) ?
C9 C10 C28 C29 . . . . -60.6(5) ?
C11 C10 C28 C31 . . . . -120.0(5) ?
C9 C10 C28 C31 . . . . 61.3(5) ?
C11 C10 C28 C29' . . . . 54.9(6) ?
C9 C10 C28 C29' . . . . -123.8(6) ?
C11 C10 C28 C30 . . . . -4.7(5) ?
C9 C10 C28 C30 . . . . 176.6(4) ?
C11 C10 C28 C31' . . . . 171.4(9) ?
C9 C10 C28 C31' . . . . -7.2(9) ?
C13 C12 C32 C34 . . . . -81.7(3) ?
C11 C12 C32 C34 . . . . 99.8(3) ?
C13 C12 C32 C35 . . . . 40.8(4) ?
C11 C12 C32 C35 . . . . -137.8(3) ?
C13 C12 C32 C33 . . . . 159.3(3) ?
C11 C12 C32 C33 . . . . -19.2(4) ?
